data_7035223
loop_
_publ_author_name
'Marino, Nadia'
'Armentano, Donatella'
'De Munno, Giovanni'
'Lloret, Francesc'
'Cano, Joan'
'Julve, Miguel'

_publ_section_title
;
 Towards a better understanding of honeycomb alternating magnetic
 networks.
;
_journal_issue 24
_journal_name_full 'Dalton transactions (Cambridge, England : 2003)'
_journal_page_first 11040
_journal_page_last 11051
_journal_paper_doi 10.1039/c5dt00553a
_journal_volume 44
_journal_year 2015
_chemical_formula_moiety 'C18 H12 N8 Ni O4, 2(H2 O)'
_chemical_formula_sum 'C18 H16 N8 Ni O6'
_chemical_formula_weight 499.10
_chemical_name_systematic
;
 ?
;
_space_group_crystal_system monoclinic
_space_group_IT_number 15
_space_group_name_Hall '-C 2yc'
_space_group_name_H-M_alt 'C 1 2/c 1'
_symmetry_space_group_name_Hall '-C 2yc'
_symmetry_space_group_name_H-M 'C 1 2/c 1'
_atom_sites_solution_hydrogens mixed
_atom_sites_solution_primary direct
_audit_creation_method SHELXL-2013
_audit_update_record
;
2014-12-16 deposited with the CCDC.
2015-04-27 downloaded from the CCDC.
;
_cell_angle_alpha 90
_cell_angle_beta 128.246(6)
_cell_angle_gamma 90
_cell_formula_units_Z 4
_cell_length_a 19.038(2)
_cell_length_b 8.8357(8)
_cell_length_c 15.2941(14)
_cell_measurement_reflns_used 5189
_cell_measurement_temperature 296(2)
_cell_measurement_theta_max 31.27
_cell_measurement_theta_min 2.68
_cell_volume 2020.5(4)
_computing_cell_refinement 'Bruker SMART'
_computing_data_collection 'Bruker SMART'
_computing_data_reduction 'Bruker SAINT'
_computing_molecular_graphics 'Bruker SHELXTL'
_computing_publication_material 'Bruker SHELXTL'
_computing_structure_refinement 'SHELXL-2013 (Sheldrick, 2013)'
_computing_structure_solution 'Bruker SHELXTL'
_diffrn_ambient_temperature 296(2)
_diffrn_measured_fraction_theta_full 0.999
_diffrn_measured_fraction_theta_max 0.912
_diffrn_measurement_device_type 'CCD area detector'
_diffrn_measurement_method 'phi and omega scans'
_diffrn_radiation_source 'sealed tube'
_diffrn_radiation_type MoK\a
_diffrn_radiation_wavelength 0.71073
_diffrn_reflns_av_R_equivalents 0.0211
_diffrn_reflns_av_unetI/netI 0.0147
_diffrn_reflns_laue_measured_fraction_full 0.999
_diffrn_reflns_laue_measured_fraction_max 0.912
_diffrn_reflns_limit_h_max 27
_diffrn_reflns_limit_h_min -27
_diffrn_reflns_limit_k_max 12
_diffrn_reflns_limit_k_min -12
_diffrn_reflns_limit_l_max 22
_diffrn_reflns_limit_l_min -22
_diffrn_reflns_number 18070
_diffrn_reflns_point_group_measured_fraction_full 0.999
_diffrn_reflns_point_group_measured_fraction_max 0.912
_diffrn_reflns_theta_full 25.242
_diffrn_reflns_theta_max 32.018
_diffrn_reflns_theta_min 2.678
_exptl_absorpt_coefficient_mu 1.017
_exptl_absorpt_correction_type multi-scan
_exptl_absorpt_process_details Sadabs
_exptl_crystal_colour pale-violet
_exptl_crystal_density_diffrn 1.641
_exptl_crystal_description prismatic
_exptl_crystal_F_000 1024
_exptl_crystal_recrystallization_method 'Re-crystallisation from solvent: acetonitrile'
_exptl_crystal_size_max 0.150
_exptl_crystal_size_mid 0.150
_exptl_crystal_size_min 0.100
_refine_diff_density_max 0.373
_refine_diff_density_min -0.210
_refine_diff_density_rms 0.047
_refine_ls_extinction_method none
_refine_ls_goodness_of_fit_ref 1.061
_refine_ls_hydrogen_treatment mixed
_refine_ls_matrix_type full
_refine_ls_number_parameters 156
_refine_ls_number_reflns 3204
_refine_ls_number_restraints 3
_refine_ls_restrained_S_all 1.062
_refine_ls_R_factor_all 0.0298
_refine_ls_R_factor_gt 0.0259
_refine_ls_shift/su_max 0.000
_refine_ls_shift/su_mean 0.000
_refine_ls_structure_factor_coef Fsqd
_refine_ls_weighting_details 'w=1/[\s^2^(Fo^2^)+(0.0395P)^2^+0.9090P] where P=(Fo^2^+2Fc^2^)/3'
_refine_ls_weighting_scheme calc
_refine_ls_wR_factor_gt 0.0724
_refine_ls_wR_factor_ref 0.0745
_reflns_Friedel_coverage 0.000
_reflns_number_gt 2860
_reflns_number_total 3204
_reflns_threshold_expression 'I > 2\s(I)'
_cod_data_source_file c5dt00553a1.cif
_cod_data_source_block nibpox
_cod_depositor_comments
;
The following automatic conversions were performed:

'_atom_sites_solution_primary' value 'Direct' changed to 'direct'
according to
/usr/data/users/saulius/crontab/automatic-downloads/rss-feeds/RSC/lib/dictionaries/cif_core.dic
dictionary named 'cif_core.dic' version 2.4.2 from 2011-04-26.

Automatic conversion script
Id: cif_fix_values 3271 2015-04-21 07:52:19Z andrius 

 Adding full bibliography for 7035221--7035223.cif.
;
_cod_database_code 7035223
_shelx_space_group_comment
;
The symmetry employed for this shelxl refinement is uniquely defined
by the following loop, which should always be used as a source of
symmetry information in preference to the above space-group names.
They are only intended as comments.
;
_shelx_estimated_absorpt_t_min 0.862
_shelx_estimated_absorpt_t_max 0.905
_shelxl_version_number 2013-4

loop_
_space_group_symop_operation_xyz
'x, y, z'
'-x, y, -z+1/2'
'x+1/2, y+1/2, z'
'-x+1/2, y+1/2, -z+1/2'
'-x, -y, -z'
'x, -y, z-1/2'
'-x+1/2, -y+1/2, -z'
'x+1/2, -y+1/2, z-1/2'

loop_
_atom_site_label
_atom_site_type_symbol
_atom_site_fract_x
_atom_site_fract_y
_atom_site_fract_z
_atom_site_U_iso_or_equiv
_atom_site_adp_type
_atom_site_occupancy
_atom_site_site_symmetry_order
_atom_site_calc_flag
_atom_site_refinement_flags_posn
_atom_site_refinement_flags_adp
_atom_site_refinement_flags_occupancy
Ni1 Ni 0.0000 0.75524(2) 0.2500 0.02464(7) Uani 1 2 d S T P
C5 C 0.12170(7) 0.93045(13) 0.23388(9) 0.0284(2) Uani 1 1 d . . .
C4 C 0.06200(7) 0.85019(13) 0.12500(9) 0.0284(2) Uani 1 1 d . . .
C6 C 0.15740(8) 0.97287(14) 0.40428(10) 0.0340(2) Uani 1 1 d . . .
H6 H 0.1469 0.9582 0.4555 0.041 Uiso 1 1 calc R U .
C1 C -0.06129(9) 0.69933(16) 0.01335(10) 0.0366(3) Uani 1 1 d . . .
H1 H -0.1085 0.6443 0.0005 0.044 Uiso 1 1 calc R U .
C2 C -0.05120(10) 0.70688(18) -0.06852(11) 0.0430(3) Uani 1 1 d . . .
H2 H -0.0909 0.6584 -0.1366 0.052 Uiso 1 1 calc R U .
C7 C 0.22894(9) 1.06042(15) 0.43369(11) 0.0396(3) Uani 1 1 d . . .
H7 H 0.2681 1.1028 0.5043 0.048 Uiso 1 1 calc R U .
C3 C 0.01991(11) 0.78886(18) -0.04526(12) 0.0420(3) Uani 1 1 d . . .
H3 H 0.0286 0.7936 -0.0987 0.050 Uiso 1 1 calc R U .
C8 C 0.23968(9) 1.08201(17) 0.35384(12) 0.0449(3) Uani 1 1 d . . .
H8 H 0.2856 1.1449 0.3701 0.054 Uiso 1 1 calc R U .
N2 N 0.07743(8) 0.86254(14) 0.05152(9) 0.0379(2) Uani 1 1 d . . .
N1 N -0.00398(7) 0.77014(11) 0.11099(8) 0.0292(2) Uani 1 1 d . . .
N3 N 0.10257(6) 0.90831(11) 0.30375(8) 0.02713(18) Uani 1 1 d . . .
N4 N 0.18680(7) 1.01639(14) 0.25315(10) 0.0399(2) Uani 1 1 d . . .
O1 O 0.08808(5) 0.58028(10) 0.31283(8) 0.03409(18) Uani 1 1 d . . .
O2 O 0.09187(7) 0.32891(11) 0.31034(8) 0.0454(2) Uani 1 1 d . . .
C9 C 0.05217(7) 0.44940(13) 0.28561(9) 0.0289(2) Uani 1 1 d . . .
O1W O 0.24694(8) 0.66572(14) 0.35148(11) 0.0548(3) Uani 1 1 d D . .
H1W H 0.2665(13) 0.591(2) 0.3270(18) 0.082 Uiso 1 1 d D U .
H2W H 0.1942(10) 0.621(2) 0.3340(18) 0.082 Uiso 1 1 d D U .

loop_
_atom_site_aniso_label
_atom_site_aniso_U_11
_atom_site_aniso_U_22
_atom_site_aniso_U_33
_atom_site_aniso_U_23
_atom_site_aniso_U_13
_atom_site_aniso_U_12
Ni1 0.02238(10) 0.02892(11) 0.02495(10) 0.000 0.01581(8) 0.000
C5 0.0258(4) 0.0298(5) 0.0306(5) 0.0026(4) 0.0179(4) 0.0008(4)
C4 0.0283(5) 0.0313(5) 0.0293(5) 0.0022(4) 0.0198(4) 0.0029(4)
C6 0.0338(5) 0.0346(6) 0.0290(5) -0.0018(4) 0.0171(4) -0.0008(4)
C1 0.0350(6) 0.0436(7) 0.0298(5) -0.0061(5) 0.0193(5) -0.0053(5)
C2 0.0481(7) 0.0506(7) 0.0304(6) -0.0065(5) 0.0243(6) -0.0004(6)
C7 0.0326(6) 0.0353(6) 0.0340(6) -0.0026(5) 0.0122(5) -0.0036(5)
C3 0.0529(8) 0.0492(7) 0.0366(6) 0.0020(6) 0.0340(6) 0.0060(6)
C8 0.0328(6) 0.0449(7) 0.0481(7) -0.0016(6) 0.0205(6) -0.0121(5)
N2 0.0431(5) 0.0451(6) 0.0386(5) 0.0019(5) 0.0318(5) 0.0007(5)
N1 0.0279(4) 0.0348(5) 0.0270(5) -0.0015(3) 0.0180(4) -0.0007(3)
N3 0.0255(4) 0.0290(4) 0.0265(4) 0.0001(3) 0.0160(3) -0.0003(3)
N4 0.0343(5) 0.0451(6) 0.0418(6) 0.0010(5) 0.0243(5) -0.0084(4)
O1 0.0255(4) 0.0337(4) 0.0412(4) 0.0005(3) 0.0198(3) 0.0019(3)
O2 0.0436(5) 0.0358(5) 0.0453(5) 0.0023(4) 0.0217(4) 0.0107(4)
C9 0.0309(5) 0.0335(5) 0.0238(5) 0.0013(4) 0.0176(4) 0.0033(4)
O1W 0.0510(6) 0.0566(7) 0.0753(8) -0.0013(6) 0.0483(6) 0.0033(5)

loop_
_atom_type_symbol
_atom_type_description
_atom_type_scat_dispersion_real
_atom_type_scat_dispersion_imag
_atom_type_scat_source
C C 0.0033 0.0016 'International Tables Vol C Tables 4.2.6.8 and 6.1.1.4'
H H 0.0000 0.0000 'International Tables Vol C Tables 4.2.6.8 and 6.1.1.4'
N N 0.0061 0.0033 'International Tables Vol C Tables 4.2.6.8 and 6.1.1.4'
O O 0.0106 0.0060 'International Tables Vol C Tables 4.2.6.8 and 6.1.1.4'
Ni Ni 0.3393 1.1124 'International Tables Vol C Tables 4.2.6.8 and 6.1.1.4'

loop_
_geom_angle_atom_site_label_1
_geom_angle_atom_site_label_2
_geom_angle_atom_site_label_3
_geom_angle
_geom_angle_site_symmetry_1
_geom_angle_site_symmetry_3
O1 Ni1 O1 80.95(5) 2 .
O1 Ni1 N3 168.23(4) 2 .
O1 Ni1 N3 90.56(4) . .
O1 Ni1 N3 90.56(4) 2 2
O1 Ni1 N3 168.23(4) . 2
N3 Ni1 N3 98.93(5) . 2
O1 Ni1 N1 91.64(4) 2 2
O1 Ni1 N1 93.86(4) . 2
N3 Ni1 N1 97.09(4) . 2
N3 Ni1 N1 78.15(4) 2 2
O1 Ni1 N1 93.86(4) 2 .
O1 Ni1 N1 91.64(4) . .
N3 Ni1 N1 78.15(4) . .
N3 Ni1 N1 97.09(4) 2 .
N1 Ni1 N1 172.76(6) 2 .
O1 Ni1 Ni1 50.85(3) 2 7_465
O1 Ni1 Ni1 127.81(3) . 7_465
N3 Ni1 Ni1 133.06(3) . 7_465
N3 Ni1 Ni1 48.16(3) 2 7_465
N1 Ni1 Ni1 104.86(3) 2 7_465
N1 Ni1 Ni1 75.23(3) . 7_465
O1 Ni1 Ni1 114.05(3) 2 5_575
O1 Ni1 Ni1 109.97(3) . 5_575
N3 Ni1 Ni1 61.20(3) . 5_575
N3 Ni1 Ni1 80.90(3) 2 5_575
N1 Ni1 Ni1 146.85(3) 2 5_575
N1 Ni1 Ni1 25.92(3) . 5_575
Ni1 Ni1 Ni1 78.877(8) 7_465 5_575
O1 Ni1 Ni1 99.36(3) 2 4_545
O1 Ni1 Ni1 36.57(3) . 4_545
N3 Ni1 Ni1 69.16(3) . 4_545
N3 Ni1 Ni1 154.55(3) 2 4_545
N1 Ni1 Ni1 124.50(3) 2 4_545
N1 Ni1 Ni1 59.12(3) . 4_545
Ni1 Ni1 Ni1 124.064(7) 7_465 4_545
Ni1 Ni1 Ni1 73.651(5) 5_575 4_545
O1 Ni1 Ni1 132.59(3) 2 5_585
O1 Ni1 Ni1 129.69(3) . 5_585
N3 Ni1 Ni1 49.06(3) . 5_585
N3 Ni1 Ni1 62.06(3) 2 5_585
N1 Ni1 Ni1 116.53(3) 2 5_585
N1 Ni1 Ni1 56.24(3) . 5_585
Ni1 Ni1 Ni1 84.010(6) 7_465 5_585
Ni1 Ni1 Ni1 30.349(1) 5_575 5_585
Ni1 Ni1 Ni1 94.698(5) 4_545 5_585
N4 C5 N3 125.90(11) . .
N4 C5 C4 118.90(10) . .
N3 C5 C4 115.19(9) . .
N2 C4 N1 125.76(11) . .
N2 C4 C5 119.34(10) . .
N1 C4 C5 114.90(9) . .
N3 C6 C7 121.65(12) . .
N3 C6 H6 119.2 . .
C7 C6 H6 119.2 . .
N1 C1 C2 120.92(12) . .
N1 C1 H1 119.5 . .
C2 C1 H1 119.5 . .
C3 C2 C1 117.29(13) . .
C3 C2 H2 121.4 . .
C1 C2 H2 121.4 . .
C8 C7 C6 116.74(12) . .
C8 C7 H7 121.6 . .
C6 C7 H7 121.6 . .
N2 C3 C2 122.74(12) . .
N2 C3 H3 118.6 . .
C2 C3 H3 118.6 . .
N4 C8 C7 122.86(12) . .
N4 C8 H8 118.6 . .
C7 C8 H8 118.6 . .
C4 N2 C3 115.79(11) . .
C4 N1 C1 117.47(10) . .
C4 N1 Ni1 115.61(8) . .
C1 N1 Ni1 126.72(9) . .
C6 N3 C5 116.76(10) . .
C6 N3 Ni1 127.19(8) . .
C5 N3 Ni1 115.58(7) . .
C5 N4 C8 115.95(11) . .
C9 O1 Ni1 114.64(7) . .
O2 C9 O1 125.81(11) . .
O2 C9 C9 119.36(7) . 2
O1 C9 C9 114.83(6) . 2
H1W O1W H2W 102.0(12) . .

loop_
_geom_bond_atom_site_label_1
_geom_bond_atom_site_label_2
_geom_bond_distance
_geom_bond_site_symmetry_2
Ni1 O1 2.0323(9) 2
Ni1 O1 2.0323(9) .
Ni1 N3 2.0810(10) .
Ni1 N3 2.0810(10) 2
Ni1 N1 2.0842(10) 2
Ni1 N1 2.0842(10) .
Ni1 Ni1 7.6794(10) 7_465
Ni1 Ni1 8.7855(7) 5_575
Ni1 Ni1 10.4941(9) 4_545
Ni1 Ni1 15.2212(11) 5_585
C5 N4 1.3219(15) .
C5 N3 1.3396(14) .
C5 C4 1.4915(16) .
C4 N2 1.3304(14) .
C4 N1 1.3381(15) .
C6 N3 1.3386(15) .
C6 C7 1.3775(18) .
C6 H6 0.9300 .
C1 N1 1.3397(16) .
C1 C2 1.3808(19) .
C1 H1 0.9300 .
C2 C3 1.374(2) .
C2 H2 0.9300 .
C7 C8 1.371(2) .
C7 H7 0.9300 .
C3 N2 1.3442(19) .
C3 H3 0.9300 .
C8 N4 1.3423(19) .
C8 H8 0.9300 .
O1 C9 1.2751(15) .
O2 C9 1.2222(15) .
C9 C9 1.566(2) 2
O1W H1W 0.942(9) .
O1W H2W 0.950(9) .

loop_
_geom_hbond_atom_site_label_D
_geom_hbond_atom_site_label_H
_geom_hbond_atom_site_label_A
_geom_hbond_distance_DH
_geom_hbond_distance_HA
_geom_hbond_distance_DA
_geom_hbond_angle_DHA
_geom_hbond_site_symmetry_A
O1W H2W O1 0.950(9) 1.873(9) 2.8022(14) 165.5(18) .
O1W H1W N4 0.942(9) 2.019(12) 2.8969(16) 154.3(19) 4_545
